data_4350089
loop_
_publ_author_name
'Gu\'egan, Fr\'ed\'eric'
'Jung, Julie'
'Le Guennic, Boris'
'Riob\'e, Fran\,cois'
'Maury, Olivier'
'Gillon, B\'eatrice'
'Jacquot, Jean-Fran\,cois'
'Guyot, Yannick'
'Morell, Christophe'
'Luneau, Dominique'

_publ_section_title
;
 Evidencing under-barrier phenomena in a Yb(iii) SMM: a joint
 luminescence/neutron diffraction/SQUID study
;
_journal_issue 11
_journal_name_full 'Inorganic Chemistry Frontiers'
_journal_page_first 3152
_journal_paper_doi 10.1039/C9QI00726A
_journal_volume 6
_journal_year 2019
_chemical_formula_moiety 'C18 H20 B2 N13 O3 Yb1'
_chemical_formula_sum 'C18 H20 B2 N13 O3 Yb'
_chemical_formula_weight 661.10
_space_group_IT_number 14
_space_group_name_Hall '-P 2ybc'
_space_group_name_H-M_alt 'P 1 21/c 1'
_symmetry_cell_setting monoclinic
_symmetry_space_group_name_H-M 'P 1 21/c 1'
_atom_sites_solution_hydrogens difmap
_atom_sites_solution_primary direct
_audit_update_record
;
2019-06-17 deposited with the CCDC.	2019-09-09 downloaded from the CCDC.
;
_cell_angle_alpha 90
_cell_angle_beta 104.876(3)
_cell_angle_gamma 90
_cell_formula_units_Z 4
_cell_length_a 15.7662(4)
_cell_length_b 9.1066(2)
_cell_length_c 17.4455(5)
_cell_measurement_reflns_used 13143
_cell_measurement_temperature 293
_cell_measurement_theta_max 29
_cell_measurement_theta_min 3
_cell_volume 2420.81(11)
_computing_cell_refinement 'CrysAlis, (Oxford Diffraction, 2002)'
_computing_data_collection 'Gemini, (Oxford Diffraction, 2006)'
_computing_data_reduction 'CrysAlis, (Oxford Diffraction, 2002)'
_computing_molecular_graphics 'CAMERON (Watkin et al., 1996)'
_computing_publication_material 'CRYSTALS (Betteridge et al., 2003)'
_computing_structure_refinement 'CRYSTALS (Betteridge et al., 2003)'
_computing_structure_solution 'SIR97 (Altomare et al., 1999)'
_diffrn_ambient_temperature 293
_diffrn_measured_fraction_theta_full 0.977
_diffrn_measured_fraction_theta_max 0.901
_diffrn_measurement_device Area
_diffrn_measurement_device_type 'Oxford Diffraction Gemini'
_diffrn_measurement_method \w/2\q
_diffrn_radiation_monochromator graphite
_diffrn_radiation_type 'Mo K\a'
_diffrn_radiation_wavelength 0.71073
_diffrn_reflns_av_R_equivalents 0.021
_diffrn_reflns_limit_h_max 21
_diffrn_reflns_limit_h_min -20
_diffrn_reflns_limit_k_max 12
_diffrn_reflns_limit_k_min -12
_diffrn_reflns_limit_l_max 23
_diffrn_reflns_limit_l_min -23
_diffrn_reflns_number 22104
_diffrn_reflns_theta_full 25.132
_diffrn_reflns_theta_max 29.224
_diffrn_reflns_theta_min 3.013
_diffrn_standards_number 0
_exptl_absorpt_coefficient_mu 3.914
_exptl_absorpt_correction_T_max 0.19
_exptl_absorpt_correction_T_min 0.08
_exptl_absorpt_correction_type analytical
_exptl_absorpt_process_details
; 
 Analytical Absorption (De Meulenaer & Tompa, 1965) 
;
_exptl_crystal_colour 'light white'
_exptl_crystal_density_diffrn 1.814
_exptl_crystal_density_method 'not measured'
_exptl_crystal_description prismatic
_exptl_crystal_F_000 1292
_exptl_crystal_size_max 0.870
_exptl_crystal_size_mid 0.605
_exptl_crystal_size_min 0.418
_refine_diff_density_max 0.77
_refine_diff_density_min -1.13
_refine_ls_extinction_method None
_refine_ls_goodness_of_fit_ref 1.0746
_refine_ls_hydrogen_treatment constr
_refine_ls_matrix_type full
_refine_ls_number_parameters 334
_refine_ls_number_reflns 5046
_refine_ls_number_restraints 0
_refine_ls_R_factor_all 0.0287
_refine_ls_R_factor_gt 0.0236
_refine_ls_shift/su_max 0.0016802
_refine_ls_shift/su_mean 0.0000299
_refine_ls_structure_factor_coef F
_refine_ls_weighting_details
;
 Method, part 1, Chebychev polynomial, (Watkin, 1994, Prince, 1982) 
 [weight] = 1.0/[A~0~*T~0~(x)+A~1~*T~1~(x) ... +A~n-1~]*T~n-1~(x)] 
 where A~i~ are the Chebychev coefficients listed below and x= Fcalc/Fmax 
 Method = Robust Weighting (Prince, 1982) 
 W = [weight] * [1-(deltaF/6*sigmaF)^2^]^2^ 
 A~i~ are: 
 12.7 -3.13 8.61 3.56 
;
_refine_ls_weighting_scheme calc
_refine_ls_wR_factor_all 0.0264
_refine_ls_wR_factor_gt 0.0257
_refine_ls_wR_factor_ref 0.0257
_reflns_limit_h_max 20
_reflns_limit_h_min -21
_reflns_limit_k_max 12
_reflns_limit_k_min 0
_reflns_limit_l_max 23
_reflns_limit_l_min 0
_reflns_number_gt 5263
_reflns_number_total 5924
_reflns_threshold_expression I>2.0\s(I)
_oxford_diffrn_Wilson_B_factor 0.00
_oxford_diffrn_Wilson_scale 0.00
_oxford_refine_ls_r_factor_ref 0.0221
_oxford_refine_ls_scale 3.015(3)
_oxford_reflns_number_all 5912
_oxford_reflns_threshold_expression_ref I>3.0\s(I)
_cod_data_source_file c9qi00726a2.cif
_cod_data_source_block 1
_cod_original_cell_volume 2420.80(12)
_cod_original_sg_symbol_H-M 'P 21/c '
_cod_original_formula_sum 'C18 H20 B2 N13 O3 Yb1'
_cod_database_code 4350089

loop_
_symmetry_equiv_pos_as_xyz
x,y,z
-x,-y,-z
x,-y+1/2,z+1/2
-x,y+1/2,-z+1/2

loop_
_atom_site_label
_atom_site_type_symbol
_atom_site_fract_x
_atom_site_fract_y
_atom_site_fract_z
_atom_site_U_iso_or_equiv
_atom_site_occupancy
_atom_site_adp_type
_atom_site_refinement_flags_posn
Yb1 Yb 0.253823(6) 0.331246(10) 0.514742(5) 0.0270 1.0000 Uani .
O2 O 0.21883(13) 0.2317(2) 0.62743(11) 0.0404 1.0000 Uani .
N3 N 0.27752(15) 0.1317(2) 0.64139(13) 0.0380 1.0000 Uani .
O4 O 0.32356(13) 0.1232(2) 0.59224(12) 0.0413 1.0000 Uani .
O5 O 0.28752(17) 0.0512(3) 0.69847(14) 0.0594 1.0000 Uani .
N6 N 0.16107(14) 0.1182(2) 0.46448(13) 0.0370 1.0000 Uani .
N8 N 0.15387(15) 0.0684(2) 0.38939(13) 0.0378 1.0000 Uani .
C9 C 0.11005(19) -0.0590(3) 0.37841(19) 0.0467 1.0000 Uani .
C10 C 0.0872(2) -0.0941(3) 0.4465(2) 0.0522 1.0000 Uani .
C11 C 0.12044(17) 0.0195(3) 0.49843(17) 0.0427 1.0000 Uani .
B12 B 0.1892(2) 0.1567(3) 0.32899(17) 0.0406 1.0000 Uani .
N13 N 0.29038(16) 0.1649(2) 0.35845(14) 0.0376 1.0000 Uani .
N14 N 0.33085(15) 0.2242(3) 0.42996(14) 0.0386 1.0000 Uani .
C15 C 0.4166(2) 0.1997(3) 0.4402(2) 0.0478 1.0000 Uani .
C16 C 0.3504(2) 0.1058(3) 0.32563(18) 0.0479 1.0000 Uani .
N17 N 0.14860(15) 0.3117(2) 0.32374(14) 0.0400 1.0000 Uani .
N18 N 0.15435(15) 0.3953(2) 0.38931(14) 0.0397 1.0000 Uani .
C19 C 0.11221(18) 0.5207(3) 0.36354(19) 0.0462 1.0000 Uani .
C20 C 0.0789(2) 0.5173(4) 0.28185(19) 0.0543 1.0000 Uani .
C21 C 0.1034(2) 0.3837(4) 0.25927(17) 0.0497 1.0000 Uani .
N22 N 0.37508(14) 0.4215(2) 0.61779(13) 0.0358 1.0000 Uani .
N23 N 0.38187(14) 0.5661(2) 0.63893(13) 0.0367 1.0000 Uani .
C24 C 0.46015(18) 0.5890(3) 0.69028(16) 0.0440 1.0000 Uani .
C25 C 0.50512(18) 0.4599(4) 0.70373(17) 0.0486 1.0000 Uani .
C26 C 0.45013(17) 0.3580(3) 0.65723(16) 0.0410 1.0000 Uani .
B27 B 0.3160(2) 0.6822(3) 0.5952(2) 0.0385 1.0000 Uani .
N28 N 0.31856(15) 0.6814(2) 0.50837(15) 0.0376 1.0000 Uani .
N29 N 0.31060(15) 0.5526(2) 0.46705(13) 0.0387 1.0000 Uani .
C30 C 0.3216(2) 0.5864(3) 0.39608(19) 0.0480 1.0000 Uani .
C31 C 0.3370(2) 0.7353(4) 0.3907(2) 0.0563 1.0000 Uani .
C32 C 0.3350(2) 0.7914(3) 0.4633(2) 0.0495 1.0000 Uani .
N33 N 0.22285(15) 0.6431(2) 0.60152(14) 0.0371 1.0000 Uani .
N34 N 0.17956(14) 0.5224(2) 0.56549(13) 0.0362 1.0000 Uani .
C35 C 0.10132(18) 0.5234(3) 0.58190(18) 0.0455 1.0000 Uani .
C36 C 0.0926(2) 0.6443(3) 0.6271(2) 0.0521 1.0000 Uani .
C37 C 0.1712(2) 0.7172(3) 0.63839(19) 0.0486 1.0000 Uani .
C1 C 0.4318(2) 0.1241(4) 0.3765(2) 0.0533 1.0000 Uani .
H91 H 0.0976 -0.1135 0.3310 0.0541 1.0000 Uiso R
H101 H 0.0554 -0.1763 0.4555 0.0596 1.0000 Uiso R
H111 H 0.1167 0.0262 0.5518 0.0502 1.0000 Uiso R
H151 H 0.4592 0.2307 0.4849 0.0555 1.0000 Uiso R
H161 H 0.3373 0.0597 0.2763 0.0550 1.0000 Uiso R
H191 H 0.1070 0.5995 0.3970 0.0555 1.0000 Uiso R
H201 H 0.0465 0.5902 0.2489 0.0643 1.0000 Uiso R
H211 H 0.0906 0.3472 0.2068 0.0591 1.0000 Uiso R
H241 H 0.4790 0.6817 0.7119 0.0523 1.0000 Uiso R
H251 H 0.5605 0.4430 0.7372 0.0553 1.0000 Uiso R
H261 H 0.4620 0.2576 0.6522 0.0483 1.0000 Uiso R
H301 H 0.3185 0.5160 0.3554 0.0564 1.0000 Uiso R
H311 H 0.3474 0.7861 0.3472 0.0662 1.0000 Uiso R
H321 H 0.3413 0.8910 0.4783 0.0564 1.0000 Uiso R
H351 H 0.0592 0.4501 0.5645 0.0534 1.0000 Uiso R
H361 H 0.0434 0.6709 0.6465 0.0602 1.0000 Uiso R
H371 H 0.1876 0.8057 0.6670 0.0563 1.0000 Uiso R
H11 H 0.4854 0.0928 0.3692 0.0600 1.0000 Uiso R
H271 H 0.3329 0.7845 0.6195 0.0380 1.0000 Uiso R
H121 H 0.1664 0.1039 0.2678 0.0470 1.0000 Uiso R

loop_
_atom_site_aniso_label
_atom_site_aniso_U_11
_atom_site_aniso_U_22
_atom_site_aniso_U_33
_atom_site_aniso_U_23
_atom_site_aniso_U_13
_atom_site_aniso_U_12
Yb1 0.03160(6) 0.02470(6) 0.02464(6) -0.00260(3) 0.00717(4) -0.00307(3)
O2 0.0497(10) 0.0373(9) 0.0361(9) 0.0027(7) 0.0144(8) 0.0057(8)
N3 0.0439(11) 0.0346(10) 0.0320(10) 0.0016(8) 0.0031(9) -0.0020(8)
O4 0.0464(10) 0.0349(9) 0.0436(10) -0.0022(8) 0.0131(8) 0.0015(8)
O5 0.0780(15) 0.0548(12) 0.0436(11) 0.0192(10) 0.0122(10) 0.0075(11)
N6 0.0431(11) 0.0368(10) 0.0309(10) -0.0029(8) 0.0094(8) -0.0099(9)
N8 0.0459(11) 0.0341(10) 0.0310(10) -0.0043(8) 0.0054(9) -0.0073(9)
C9 0.0463(14) 0.0400(13) 0.0512(16) -0.0115(12) 0.0079(12) -0.0132(11)
C10 0.0511(16) 0.0393(14) 0.067(2) -0.0056(13) 0.0168(14) -0.0167(12)
C11 0.0433(12) 0.0416(13) 0.0449(14) -0.0006(11) 0.0147(10) -0.0105(11)
B12 0.0529(16) 0.0396(14) 0.0276(13) -0.0062(11) 0.0073(12) -0.0059(12)
N13 0.0495(12) 0.0331(10) 0.0342(11) -0.0009(8) 0.0177(9) -0.0006(8)
N14 0.0397(10) 0.0415(11) 0.0368(11) -0.0035(9) 0.0141(9) -0.0018(9)
C15 0.0432(14) 0.0498(15) 0.0535(17) -0.0008(12) 0.0184(12) -0.0045(12)
C16 0.0684(18) 0.0400(13) 0.0456(15) -0.0005(11) 0.0336(14) 0.0009(13)
N17 0.0432(11) 0.0427(11) 0.0319(11) 0.0028(8) 0.0056(9) -0.0037(9)
N18 0.0423(11) 0.0341(10) 0.0390(12) -0.0007(9) 0.0034(9) -0.0001(9)
C19 0.0461(13) 0.0361(13) 0.0542(16) 0.0068(11) 0.0089(11) 0.0036(11)
C20 0.0499(15) 0.0565(18) 0.0524(17) 0.0204(15) 0.0056(12) 0.0050(13)
C21 0.0532(16) 0.0592(17) 0.0334(13) 0.0114(12) 0.0053(11) 0.0007(13)
N22 0.0346(10) 0.0353(10) 0.0345(11) -0.0026(8) 0.0033(8) -0.0043(8)
N23 0.0393(10) 0.0332(9) 0.0359(11) -0.0068(8) 0.0067(8) -0.0089(8)
C24 0.0450(13) 0.0500(15) 0.0346(13) -0.0035(11) 0.0055(10) -0.0197(12)
C25 0.0356(12) 0.0646(18) 0.0404(14) 0.0068(12) 0.0002(10) -0.0114(12)
C26 0.0362(11) 0.0477(14) 0.0372(13) 0.0053(11) 0.0058(10) -0.0001(10)
B27 0.0442(14) 0.0275(12) 0.0445(16) -0.0066(10) 0.0124(12) -0.0061(10)
N28 0.0407(11) 0.0284(9) 0.0450(12) -0.0002(8) 0.0133(9) -0.0062(8)
N29 0.0468(11) 0.0351(10) 0.0359(11) -0.0030(8) 0.0138(9) -0.0083(9)
C30 0.0593(17) 0.0470(15) 0.0438(15) 0.0028(12) 0.0243(13) -0.0044(13)
C31 0.070(2) 0.0466(16) 0.060(2) 0.0184(14) 0.0303(16) -0.0028(14)
C32 0.0519(16) 0.0346(13) 0.065(2) 0.0094(12) 0.0206(14) -0.0028(11)
N33 0.0452(11) 0.0306(9) 0.0375(11) -0.0061(8) 0.0142(9) -0.0021(8)
N34 0.0380(10) 0.0305(10) 0.0401(11) -0.0030(8) 0.0100(8) -0.0020(8)
C35 0.0374(12) 0.0472(15) 0.0536(16) 0.0013(12) 0.0149(11) -0.0020(11)
C36 0.0558(16) 0.0495(15) 0.0604(19) -0.0020(13) 0.0321(15) 0.0054(13)
C37 0.0647(18) 0.0360(12) 0.0522(17) -0.0063(12) 0.0278(14) 0.0038(12)
C1 0.0534(16) 0.0530(16) 0.065(2) 0.0007(15) 0.0355(15) 0.0035(13)

loop_
_atom_type_symbol
_atom_type_scat_dispersion_real
_atom_type_scat_dispersion_imag
_atom_type_scat_Cromer_Mann_a1
_atom_type_scat_Cromer_Mann_b1
_atom_type_scat_Cromer_Mann_a2
_atom_type_scat_Cromer_Mann_b2
_atom_type_scat_Cromer_Mann_a3
_atom_type_scat_Cromer_Mann_b3
_atom_type_scat_Cromer_Mann_a4
_atom_type_scat_Cromer_Mann_b4
_atom_type_scat_Cromer_Mann_c
_atom_type_scat_source
C 0.0033 0.0016 2.3100 20.8439 1.0200 10.2075 1.5886 0.5687 0.8650 51.6512 0.2156 'International Tables Vol C 4.2.6.8 and 6.1.1.4'
H 0.0000 0.0000 0.4930 10.5109 0.3229 26.1257 0.1402 3.1424 0.0408 57.7998 0.0030 'International Tables Vol C 4.2.6.8 and 6.1.1.4'
B 0.0013 0.0007 2.0545 23.2185 1.3326 1.0210 1.0979 60.3498 0.7068 0.1403 -0.1932 'International Tables Vol C 4.2.6.8 and 6.1.1.4'
N 0.0061 0.0033 12.2126 0.0057 3.1322 9.8933 2.0125 28.9975 1.1663 0.5826 -11.5290 'International Tables Vol C 4.2.6.8 and 6.1.1.4'
O 0.0106 0.0060 3.0485 13.2771 2.2868 5.7011 1.5463 0.3239 0.8670 32.9089 0.2508 'International Tables Vol C 4.2.6.8 and 6.1.1.4'
Yb -0.3850 5.5486 28.6641 1.9889 15.4345 0.2571 15.3087 10.6647 2.9896 100.4170 7.5667 'International Tables Vol C 4.2.6.8 and 6.1.1.4'

loop_
_geom_angle_atom_site_label_1
_geom_angle_atom_site_label_2
_geom_angle_atom_site_label_3
_geom_angle
_geom_angle_publ_flag
O2 Yb1 O4 53.34(7) yes
O2 Yb1 N6 75.41(7) yes
O4 Yb1 N6 73.99(7) yes
O2 Yb1 N14 129.40(8) yes
O4 Yb1 N14 78.07(7) yes
N6 Yb1 N14 78.71(8) yes
O2 Yb1 N18 127.79(7) yes
O4 Yb1 N18 142.33(7) yes
N6 Yb1 N18 71.22(7) yes
N14 Yb1 N18 81.39(8) yes
O2 Yb1 N22 79.60(7) yes
O4 Yb1 N22 71.98(7) yes
N6 Yb1 N22 145.43(7) yes
N14 Yb1 N22 99.89(8) yes
N18 Yb1 N22 143.21(8) yes
O2 Yb1 N29 142.05(7) yes
O4 Yb1 N29 133.15(7) yes
N6 Yb1 N29 140.35(7) yes
N14 Yb1 N29 80.43(8) yes
N18 Yb1 N29 72.58(8) yes
O2 Yb1 N34 74.28(7) yes
O4 Yb1 N34 123.93(7) yes
N6 Yb1 N34 113.86(7) yes
N14 Yb1 N34 156.25(8) yes
N18 Yb1 N34 83.90(8) yes
N22 Yb1 N29 71.44(7) yes
N22 Yb1 N34 81.11(7) yes
N29 Yb1 N34 77.41(7) yes
Yb1 O2 N3 96.89(14) yes
O2 N3 O4 115.5(2) yes
O2 N3 O5 121.5(2) yes
O4 N3 O5 123.0(2) yes
N3 O4 Yb1 94.21(14) yes
Yb1 N6 N8 120.12(16) yes
Yb1 N6 C11 133.44(18) yes
N8 N6 C11 105.8(2) yes
N6 N8 C9 109.8(2) yes
N6 N8 B12 121.9(2) yes
C9 N8 B12 128.3(2) yes
N8 C9 C10 108.7(3) yes
N8 C9 H91 124.4 no
C10 C9 H91 126.9 no
C9 C10 C11 104.7(2) yes
C9 C10 H101 127.2 no
C11 C10 H101 128.1 no
C10 C11 N6 111.0(3) yes
C10 C11 H111 125.5 no
N6 C11 H111 123.5 no
N8 B12 N13 108.7(2) yes
N8 B12 N17 107.6(2) yes
N13 B12 N17 110.6(2) yes
N8 B12 H121 109.7 no
N13 B12 H121 112.4 no
N17 B12 H121 107.7 no
B12 N13 N14 121.7(2) yes
B12 N13 C16 128.4(2) yes
N14 N13 C16 109.6(2) yes
N13 N14 Yb1 123.05(17) yes
N13 N14 C15 106.1(2) yes
Yb1 N14 C15 130.7(2) yes
N14 C15 C1 110.8(3) yes
N14 C15 H151 123.3 no
C1 C15 H151 125.9 no
N13 C16 C1 108.7(3) yes
N13 C16 H161 124.2 no
C1 C16 H161 127.1 no
B12 N17 N18 121.8(2) yes
B12 N17 C21 128.4(3) yes
N18 N17 C21 109.8(2) yes
N17 N18 Yb1 121.02(16) yes
N17 N18 C19 106.0(2) yes
Yb1 N18 C19 131.40(19) yes
N18 C19 C20 110.5(3) yes
N18 C19 H191 123.8 no
C20 C19 H191 125.7 no
C19 C20 C21 104.8(3) yes
C19 C20 H201 128.1 no
C21 C20 H201 127.1 no
C20 C21 N17 108.8(3) yes
C20 C21 H211 125.9 no
N17 C21 H211 125.3 no
Yb1 N22 N23 121.57(16) yes
Yb1 N22 C26 131.63(18) yes
N23 N22 C26 106.3(2) yes
N22 N23 C24 109.0(2) yes
N22 N23 B27 122.2(2) yes
C24 N23 B27 127.7(2) yes
N23 C24 C25 109.3(2) yes
N23 C24 H241 123.2 no
C25 C24 H241 127.5 no
C24 C25 C26 105.0(2) yes
C24 C25 H251 127.9 no
C26 C25 H251 127.2 no
C25 C26 N22 110.5(3) yes
C25 C26 H261 126.6 no
N22 C26 H261 122.8 no
N23 B27 N28 107.6(2) yes
N23 B27 N33 109.9(2) yes
N28 B27 N33 109.8(2) yes
N23 B27 H271 110.2 no
N28 B27 H271 110.0 no
N33 B27 H271 109.3 no
B27 N28 N29 120.4(2) yes
B27 N28 C32 129.7(2) yes
N29 N28 C32 109.7(3) yes
N28 N29 Yb1 121.48(16) yes
N28 N29 C30 106.0(2) yes
Yb1 N29 C30 131.05(19) yes
N29 C30 C31 110.9(3) yes
N29 C30 H301 123.1 no
C31 C30 H301 126.0 no
C30 C31 C32 104.8(3) yes
C30 C31 H311 127.4 no
C32 C31 H311 127.8 no
C31 C32 N28 108.5(3) yes
C31 C32 H321 126.1 no
N28 C32 H321 125.4 no
B27 N33 N34 121.8(2) yes
B27 N33 C37 128.6(2) yes
N34 N33 C37 109.5(2) yes
N33 N34 Yb1 121.63(15) yes
N33 N34 C35 106.1(2) yes
Yb1 N34 C35 130.65(18) yes
N34 C35 C36 111.1(3) yes
N34 C35 H351 122.9 no
C36 C35 H351 126.0 no
C35 C36 C37 104.4(3) yes
C35 C36 H361 127.8 no
C37 C36 H361 127.8 no
C36 C37 N33 108.9(3) yes
C36 C37 H371 126.8 no
N33 C37 H371 124.3 no
C15 C1 C16 104.8(3) yes
C15 C1 H11 128.0 no
C16 C1 H11 127.2 no

loop_
_geom_bond_atom_site_label_1
_geom_bond_atom_site_label_2
_geom_bond_distance
_geom_bond_publ_flag
Yb1 O2 2.3554(19) yes
Yb1 O4 2.421(2) yes
Yb1 N6 2.452(2) yes
Yb1 N14 2.353(2) yes
Yb1 N18 2.414(2) yes
Yb1 N22 2.408(2) yes
Yb1 N29 2.437(2) yes
Yb1 N34 2.391(2) yes
O2 N3 1.276(3) yes
N3 O4 1.260(3) yes
N3 O5 1.214(3) yes
N6 N8 1.363(3) yes
N6 C11 1.328(3) yes
N8 C9 1.338(3) yes
N8 B12 1.539(4) yes
C9 C10 1.365(5) yes
C9 H91 0.941 no
C10 C11 1.387(4) yes
C10 H101 0.936 no
C11 H111 0.949 no
B12 N13 1.548(4) yes
B12 N17 1.543(4) yes
B12 H121 1.141 no
N13 N14 1.359(3) yes
N13 C16 1.339(4) yes
N14 C15 1.336(4) yes
C15 C1 1.380(5) yes
C15 H151 0.932 no
C16 C1 1.370(5) yes
C16 H161 0.932 no
N17 N18 1.358(3) yes
N17 C21 1.338(4) yes
N18 C19 1.339(3) yes
C19 C20 1.387(5) yes
C19 H191 0.943 no
C20 C21 1.365(5) yes
C20 H201 0.939 no
C21 H211 0.946 no
N22 N23 1.364(3) yes
N22 C26 1.338(3) yes
N23 C24 1.342(3) yes
N23 B27 1.540(4) yes
C24 C25 1.362(4) yes
C24 H241 0.941 no
C25 C26 1.382(4) yes
C25 H251 0.930 no
C26 H261 0.942 no
B27 N28 1.525(4) yes
B27 N33 1.542(4) yes
B27 H271 1.031 no
N28 N29 1.366(3) yes
N28 C32 1.339(4) yes
N29 C30 1.330(4) yes
C30 C31 1.385(4) yes
C30 H301 0.948 no
C31 C32 1.373(5) yes
C31 H311 0.938 no
C32 H321 0.942 no
N33 N34 1.360(3) yes
N33 C37 1.341(4) yes
N34 C35 1.336(3) yes
C35 C36 1.382(4) yes
C35 H351 0.935 no
C36 C37 1.375(5) yes
C36 H361 0.954 no
C37 H371 0.948 no
C1 H11 0.932 no

loop_
_geom_hbond_atom_site_label_D
_geom_hbond_atom_site_label_H
_geom_hbond_atom_site_label_A
_geom_hbond_site_symmetry_A
_geom_hbond_angle_DHA
_geom_hbond_distance_DH
_geom_hbond_distance_HA
_geom_hbond_distance_DA
_geom_hbond_publ_flag
C25 H251 O5 4_656 146.24(9) 0.930 2.567 3.380(4) yes
